data_2215978
loop_
_publ_author_name
'Friedrich, Holger B.'
'Howie, R. Alan'
'Maguire, Glenn E. M.'
'Mc Kay, Michael G.'

_publ_section_title
;5,11,17,23-Tetramethyl-2,8,14,20-tetrakis(2-phenylethyl)-4,6,10,12,16,18,22,24-octahydroxycalix[4]arene
 methanol pentasolvate 0.10-hydrate
;
_journal_coeditor_code HG2307
_journal_issue 11
_journal_name_full 'Acta Crystallographica Section E'
_journal_page_first o4346
_journal_page_last o4346
_journal_paper_doi 10.1107/S160053680705012X
_journal_volume 63
_journal_year 2007
_chemical_formula_iupac 'C64 H64 O8, 5C H4 O, 0.103H2 O'
_chemical_formula_moiety 'C64 H64 O8, 5(C H4 O), 0.103(H2 O)'
_chemical_formula_sum 'C69 H84.21 O13.103'
_chemical_formula_weight 1123.22
_chemical_melting_point .555E-305
_chemical_name_common '2-phenethyl octol'
_chemical_name_systematic
;
5,11,17,23-tetramethyl-2,8,14,16-tetrakis(2-phenylethyl)pentacyclo
[19.3.1.1^3,7^.1^9,13^.1^15,19^]octacosa-
1(25),3,5,7(28),9,11,13(27),15,17,19(26),21,23-
dodecaene-4,6,10,12,16,18,22,24-octol
;
_space_group_IT_number 14
_symmetry_cell_setting monoclinic
_symmetry_space_group_name_Hall '-P 2yn'
_symmetry_space_group_name_H-M 'P 1 21/n 1'
_atom_sites_solution_hydrogens geom
_atom_sites_solution_primary direct
_atom_sites_solution_secondary difmap
_cell_angle_alpha 90.00
_cell_angle_beta 92.8385(19)
_cell_angle_gamma 90.00
_cell_formula_units_Z 4
_cell_length_a 12.3109(3)
_cell_length_b 30.6151(7)
_cell_length_c 16.5024(3)
_cell_measurement_reflns_used 39787
_cell_measurement_temperature 105(2)
_cell_measurement_theta_max 34.0683
_cell_measurement_theta_min 3.6476
_cell_volume 6212.1(2)
_computing_cell_refinement
;
CrysAlis RED (Oxford Diffraction, 2006)
;
_computing_data_collection
;
CrysAlis CCD (Oxford Diffraction, 2006)
;
_computing_data_reduction
;
CrysAlis RED (Oxford Diffraction, 2006)
;
_computing_molecular_graphics 'ORTEP-3 for Windows (Farrugia, 1997)'
_computing_publication_material 'SHELXL97 (Sheldrick, 1997) and PLATON (Spek, 2003)'
_computing_structure_refinement 'SHELXL97 (Sheldrick, 1997)'
_computing_structure_solution 'SHELXS97 (Sheldrick, 1997)'
_diffrn_ambient_temperature 105(2)
_diffrn_detector_area_resol_mean 0
_diffrn_measured_fraction_theta_full 0.997
_diffrn_measured_fraction_theta_max 0.997
_diffrn_measurement_device_type 'Oxford Xcalibur-2 area-detector'
_diffrn_measurement_method '\f and \w'
_diffrn_radiation_monochromator graphite
_diffrn_radiation_source 'Enhance (Mo) X-ray Source'
_diffrn_radiation_type MoK\a
_diffrn_radiation_wavelength 0.71073
_diffrn_reflns_av_R_equivalents 0.0277
_diffrn_reflns_av_sigmaI/netI 0.0247
_diffrn_reflns_limit_h_max 15
_diffrn_reflns_limit_h_min -15
_diffrn_reflns_limit_k_max 39
_diffrn_reflns_limit_k_min -39
_diffrn_reflns_limit_l_max 21
_diffrn_reflns_limit_l_min -21
_diffrn_reflns_number 74273
_diffrn_reflns_theta_full 27.50
_diffrn_reflns_theta_max 27.50
_diffrn_reflns_theta_min 3.66
_diffrn_standards_decay_% 0
_exptl_absorpt_coefficient_mu 0.082
_exptl_absorpt_correction_T_max 0.9602
_exptl_absorpt_correction_T_min 0.7852
_exptl_absorpt_correction_type multi-scan
_exptl_absorpt_process_details
;
[empirical absorption correction using spherical harmonics,
implemented in the SCALE3 ABSPACK scaling algorithm of
CrysAlis RED (Oxford Diffraction, 2006)]
;
_exptl_crystal_colour light_orange
_exptl_crystal_density_diffrn 1.201
_exptl_crystal_density_method 'not measured'
_exptl_crystal_description block
_exptl_crystal_F_000 2412
_exptl_crystal_size_max 0.65
_exptl_crystal_size_mid 0.50
_exptl_crystal_size_min 0.50
_refine_diff_density_max 0.666
_refine_diff_density_min -0.393
_refine_ls_extinction_method none
_refine_ls_goodness_of_fit_ref 1.089
_refine_ls_hydrogen_treatment constr
_refine_ls_matrix_type full
_refine_ls_number_parameters 765
_refine_ls_number_reflns 14218
_refine_ls_number_restraints 0
_refine_ls_restrained_S_all 1.089
_refine_ls_R_factor_all 0.0868
_refine_ls_R_factor_gt 0.0582
_refine_ls_shift/su_max 0.001
_refine_ls_shift/su_mean 0.000
_refine_ls_structure_factor_coef Fsqd
_refine_ls_weighting_details 'calc w=1/[\s^2^(Fo^2^)+(0.0811P)^2^+4.858P] where P=(Fo^2^+2Fc^2^)/3'
_refine_ls_weighting_scheme calc
_refine_ls_wR_factor_gt 0.1623
_refine_ls_wR_factor_ref 0.1752
_reflns_number_gt 10324
_reflns_number_total 14218
_reflns_threshold_expression I>2\s(I)
_cod_data_source_file hg2307.cif
_cod_data_source_block I
_cod_depositor_comments
;
 Marking attached hydrogen atoms.

 Antanas Vaitkus,
 2017-03-21

The following automatic conversions were performed:
'_symmetry_cell_setting' value 'Monoclinic' changed to 'monoclinic'
according to '/home/saulius/struct/CIF-dictionaries/cif_core.dic'
dictionary named 'cif_core.dic' version 2.4.1 from 2010-06-29.

Automatic conversion script
Id: cif_fix_enum 1527 2010-12-29 10:47:43Z saulius 

The following automatic conversions were performed:

'_symmetry_cell_setting' value 'Monoclinic' changed to 'monoclinic'
according to /home/saulius/struct/CIF-dictionaries/cif_core.dic
dictionary named 'cif_core.dic' version 2.4.1 from 2010-06-29.

Automatic conversion script
Id: cif_fix_values 1715 2011-07-08 13:25:40Z adriana 
;
_cod_original_sg_symbol_H-M 'P 21/n'
_cod_database_code 2215978
_cod_database_fobs_code 2215978

loop_
_symmetry_equiv_pos_as_xyz
'x, y, z'
'x+1/2, -y+1/2, z+1/2'
'-x, -y, -z'
'-x-1/2, y-1/2, -z-1/2'

loop_
_atom_site_type_symbol
_atom_site_label
_atom_site_fract_x
_atom_site_fract_y
_atom_site_fract_z
_atom_site_U_iso_or_equiv
_atom_site_adp_type
_atom_site_calc_flag
_atom_site_refinement_flags
_atom_site_occupancy
_atom_site_attached_hydrogens
O O1 0.85729(11) 0.09144(5) 0.32812(8) 0.0246(3) Uani d . 1 0
H H1 0.7916 0.0919 0.3116 0.037 Uiso calc R 1 0
O O2 1.03772(12) 0.08075(5) 0.59094(9) 0.0300(3) Uani d . 1 0
H H2 1.0931 0.0746 0.5655 0.045 Uiso calc R 1 0
O O3 0.96781(12) 0.05706(5) 0.73621(9) 0.0286(3) Uani d . 1 0
H H3 0.9920 0.0671 0.6933 0.043 Uiso calc R 1 0
O O4 0.63258(12) 0.03653(5) 0.85613(8) 0.0252(3) Uani d . 1 0
H H4 0.5664 0.0424 0.8474 0.038 Uiso calc R 1 0
O O5 0.40942(12) 0.04559(5) 0.81674(9) 0.0273(3) Uani d . 1 0
H H5 0.3490 0.0392 0.8351 0.041 Uiso calc R 1 0
O O6 0.23362(10) 0.05510(4) 0.55231(8) 0.0210(3) Uani d . 1 0
H H6 0.2554 0.0596 0.5056 0.032 Uiso calc R 1 0
O O7 0.30719(11) 0.06709(4) 0.40248(8) 0.0227(3) Uani d . 1 0
H H7 0.3129 0.0413 0.3856 0.034 Uiso calc R 1 0
O O8 0.64617(12) 0.09095(5) 0.27331(8) 0.0260(3) Uani d . 1 0
H H8 0.6123 0.0842 0.2296 0.039 Uiso calc R 1 0
O O9 0.70597(16) 0.01875(5) 0.60865(10) 0.0411(4) Uani d . 1 0
H H9 0.7256 0.0358 0.6465 0.062 Uiso calc R 1 0
O O10 0.23037(16) 0.03459(6) 0.89641(11) 0.0454(4) Uani d . 1 0
H H10 0.2039 0.0095 0.9020 0.068 Uiso calc R 1 0
O O11 0.98560(14) 0.07699(6) 0.20163(12) 0.0434(4) Uani d . 1 0
H H11 0.9627 0.0846 0.2466 0.065 Uiso calc R 1 0
O O12 0.62774(17) 0.06765(7) 0.11976(11) 0.0535(5) Uani d . 1 0
H H12 0.6909 0.0610 0.1071 0.080 Uiso calc R 1 0
O O13 0.84004(16) 0.05017(6) 0.08692(11) 0.0468(5) Uani d . 1 0
H H13 0.8876 0.0562 0.1235 0.070 Uiso calc R 1 0
O O1W 0.6027(15) 0.2344(6) 0.6306(12) 0.050 Uiso d P 0.103(5) 2
C C1 0.80760(15) 0.14614(6) 0.51960(11) 0.0188(4) Uani d . 1 0
H H1A 0.7578 0.1662 0.5413 0.023 Uiso calc R 1 0
C C2 0.79593(15) 0.13561(6) 0.43786(11) 0.0184(4) Uani d . 1 0
C C3 0.86596(15) 0.10398(6) 0.40833(11) 0.0187(4) Uani d . 1 0
C C4 0.94785(15) 0.08440(6) 0.45757(12) 0.0197(4) Uani d . 1 0
C C5 0.95919(15) 0.09790(6) 0.53830(12) 0.0208(4) Uani d . 1 0
C C6 0.88912(15) 0.12854(6) 0.57123(11) 0.0198(4) Uani d . 1 0
C C7 0.90150(15) 0.14173(6) 0.66068(11) 0.0200(4) Uani d . 1 0
H H7A 0.9787 0.1361 0.6793 0.024 Uiso calc R 1 0
C C8 0.87922(16) 0.19076(6) 0.67358(12) 0.0224(4) Uani d . 1 0
H H8A 0.8028 0.1970 0.6557 0.027 Uiso calc R 1 0
H H8B 0.8875 0.1972 0.7323 0.027 Uiso calc R 1 0
C C9 0.95389(17) 0.22143(7) 0.62824(13) 0.0266(4) Uani d . 1 0
H H9A 1.0263 0.2222 0.6572 0.032 Uiso calc R 1 0
H H9B 0.9635 0.2097 0.5732 0.032 Uiso calc R 1 0
C C10 0.90986(17) 0.26746(7) 0.62107(12) 0.0251(4) Uani d . 1 0
C C11 0.9589(2) 0.30254(9) 0.66018(17) 0.0498(7) Uani d . 1 0
H H11A 1.0245 0.2981 0.6919 0.060 Uiso calc R 1 0
C C12 0.9150(3) 0.34435(9) 0.6546(2) 0.0586(8) Uani d . 1 0
H H12A 0.9489 0.3674 0.6848 0.070 Uiso calc R 1 0
C C13 0.8263(2) 0.35265(8) 0.60759(17) 0.0451(6) Uani d . 1 0
H H13A 0.7988 0.3816 0.6026 0.054 Uiso calc R 1 0
C C14 0.7747(3) 0.31839(10) 0.5659(2) 0.0648(9) Uani d . 1 0
H H14 0.7111 0.3236 0.5324 0.078 Uiso calc R 1 0
C C15 0.8169(3) 0.27649(9) 0.5738(2) 0.0576(8) Uani d . 1 0
H H15 0.7806 0.2532 0.5456 0.069 Uiso calc R 1 0
C C16 1.02018(16) 0.04978(7) 0.42312(12) 0.0242(4) Uani d . 1 0
H H16A 1.0795 0.0638 0.3955 0.036 Uiso calc R 1 0
H H16B 0.9773 0.0317 0.3843 0.036 Uiso calc R 1 0
H H16C 1.0505 0.0314 0.4672 0.036 Uiso calc R 1 0
C C17 0.72402(15) 0.12586(6) 0.72762(11) 0.0197(4) Uani d . 1 0
H H17 0.6972 0.1522 0.7038 0.024 Uiso calc R 1 0
C C18 0.82944(15) 0.11320(6) 0.71213(11) 0.0197(4) Uani d . 1 0
C C19 0.86595(16) 0.07334(6) 0.74615(11) 0.0213(4) Uani d . 1 0
C C20 0.79892(16) 0.04773(6) 0.79338(11) 0.0227(4) Uani d . 1 0
C C21 0.69420(16) 0.06269(6) 0.80808(11) 0.0202(4) Uani d . 1 0
C C22 0.65541(15) 0.10231(6) 0.77587(11) 0.0184(4) Uani d . 1 0
C C23 0.54167(15) 0.11898(6) 0.79234(11) 0.0190(4) Uani d . 1 0
H H23 0.5216 0.1063 0.8454 0.023 Uiso calc R 1 0
C C24 0.53656(16) 0.16896(6) 0.80089(11) 0.0217(4) Uani d . 1 0
H H24A 0.5586 0.1825 0.7497 0.026 Uiso calc R 1 0
H H24B 0.4604 0.1777 0.8091 0.026 Uiso calc R 1 0
C C25 0.60952(19) 0.18671(7) 0.87140(13) 0.0289(5) Uani d . 1 0
H H25A 0.5798 0.1776 0.9234 0.035 Uiso calc R 1 0
H H25B 0.6832 0.1740 0.8687 0.035 Uiso calc R 1 0
C C26 0.61727(18) 0.23588(7) 0.86898(12) 0.0278(4) Uani d . 1 0
C C27 0.54097(19) 0.26162(8) 0.90601(14) 0.0337(5) Uani d . 1 0
H H27 0.4835 0.2481 0.9330 0.040 Uiso calc R 1 0
C C28 0.5477(2) 0.30689(8) 0.90412(15) 0.0414(6) Uani d . 1 0
H H28 0.4960 0.3241 0.9307 0.050 Uiso calc R 1 0
C C29 0.6291(2) 0.32680(8) 0.86384(16) 0.0455(7) Uani d . 1 0
H H29 0.6333 0.3578 0.8624 0.055 Uiso calc R 1 0
C C30 0.7051(2) 0.30190(9) 0.82532(17) 0.0474(6) Uani d . 1 0
H H30 0.7610 0.3156 0.7969 0.057 Uiso calc R 1 0
C C31 0.6987(2) 0.25636(8) 0.82873(15) 0.0394(5) Uani d . 1 0
H H31 0.7512 0.2392 0.8029 0.047 Uiso calc R 1 0
C C32 0.8400(2) 0.00431(7) 0.82479(14) 0.0331(5) Uani d . 1 0
H H32A 0.8684 -0.0126 0.7801 0.050 Uiso calc R 1 0
H H32B 0.7802 -0.0118 0.8481 0.050 Uiso calc R 1 0
H H32C 0.8981 0.0090 0.8666 0.050 Uiso calc R 1 0
C C33 0.44583(15) 0.12271(6) 0.65276(11) 0.0180(4) Uani d . 1 0
H H33 0.4909 0.1470 0.6417 0.022 Uiso calc R 1 0
C C34 0.45880(15) 0.10231(6) 0.72794(11) 0.0191(4) Uani d . 1 0
C C35 0.39305(15) 0.06632(6) 0.74253(11) 0.0206(4) Uani d . 1 0
C C36 0.31748(15) 0.05023(6) 0.68409(12) 0.0205(4) Uani d . 1 0
C C37 0.30842(14) 0.07197(6) 0.60963(11) 0.0180(4) Uani d . 1 0
C C38 0.36957(15) 0.10907(6) 0.59312(11) 0.0175(4) Uani d . 1 0
C C39 0.34967(14) 0.13512(6) 0.51486(11) 0.0166(3) Uani d . 1 0
H H39 0.2751 0.1273 0.4926 0.020 Uiso calc R 1 0
C C40 0.34971(15) 0.18472(6) 0.53140(12) 0.0203(4) Uani d . 1 0
H H40A 0.4218 0.1933 0.5555 0.024 Uiso calc R 1 0
H H40B 0.3384 0.2004 0.4792 0.024 Uiso calc R 1 0
C C41 0.26174(16) 0.19876(6) 0.58852(13) 0.0241(4) Uani d . 1 0
H H41A 0.1893 0.1954 0.5605 0.029 Uiso calc R 1 0
H H41B 0.2645 0.1795 0.6368 0.029 Uiso calc R 1 0
C C42 0.27684(16) 0.24562(6) 0.61530(12) 0.0224(4) Uani d . 1 0
C C43 0.35539(18) 0.25666(7) 0.67442(14) 0.0316(5) Uani d . 1 0
H H43 0.3986 0.2343 0.6996 0.038 Uiso calc R 1 0
C C44 0.3725(2) 0.29988(8) 0.69781(15) 0.0367(5) Uani d . 1 0
H H44 0.4273 0.3068 0.7383 0.044 Uiso calc R 1 0
C C45 0.3100(2) 0.33255(7) 0.66223(14) 0.0355(5) Uani d . 1 0
H H45 0.3214 0.3621 0.6780 0.043 Uiso calc R 1 0
C C46 0.2313(2) 0.32216(8) 0.60406(16) 0.0435(6) Uani d . 1 0
H H46 0.1879 0.3446 0.5794 0.052 Uiso calc R 1 0
C C47 0.2143(2) 0.27888(7) 0.58070(14) 0.0359(5) Uani d . 1 0
H H47 0.1590 0.2721 0.5405 0.043 Uiso calc R 1 0
C C48 0.24737(17) 0.01105(7) 0.69962(13) 0.0277(4) Uani d . 1 0
H H48A 0.2850 -0.0080 0.7396 0.042 Uiso calc R 1 0
H H48B 0.2333 -0.0050 0.6488 0.042 Uiso calc R 1 0
H H48C 0.1782 0.0207 0.7205 0.042 Uiso calc R 1 0
C C49 0.52746(15) 0.14412(6) 0.44485(11) 0.0171(3) Uani d . 1 0
H H49 0.5457 0.1666 0.4828 0.021 Uiso calc R 1 0
C C50 0.42873(15) 0.12269(6) 0.45053(11) 0.0175(4) Uani d . 1 0
C C51 0.40527(15) 0.08872(6) 0.39549(11) 0.0184(4) Uani d . 1 0
C C52 0.47517(15) 0.07751(6) 0.33467(11) 0.0193(4) Uani d . 1 0
C C53 0.57277(15) 0.10076(6) 0.33119(11) 0.0188(4) Uani d . 1 0
C C54 0.60091(15) 0.13416(6) 0.38607(11) 0.0174(4) Uani d . 1 0
C C55 0.70990(15) 0.15767(6) 0.38214(11) 0.0177(4) Uani d . 1 0
H H55 0.7338 0.1543 0.3254 0.021 Uiso calc R 1 0
C C56 0.70088(16) 0.20715(6) 0.39854(12) 0.0208(4) Uani d . 1 0
H H56A 0.6709 0.2118 0.4524 0.025 Uiso calc R 1 0
H H56B 0.7742 0.2205 0.3992 0.025 Uiso calc R 1 0
C C57 0.62734(17) 0.22929(6) 0.33338(12) 0.0252(4) Uani d . 1 0
H H57A 0.6613 0.2264 0.2805 0.030 Uiso calc R 1 0
H H57B 0.5569 0.2136 0.3292 0.030 Uiso calc R 1 0
C C58 0.6057(2) 0.27697(7) 0.34883(13) 0.0317(5) Uani d . 1 0
C C59 0.6691(3) 0.30944(9) 0.31820(16) 0.0539(8) Uani d . 1 0
H H59 0.7307 0.3021 0.2885 0.065 Uiso calc R 1 0
C C60 0.6428(4) 0.35360(10) 0.3308(2) 0.0811(14) Uani d . 1 0
H H60 0.6861 0.3759 0.3085 0.097 Uiso calc R 1 0
C C61 0.5566(4) 0.36466(11) 0.3742(2) 0.0849(15) Uani d . 1 0
H H61 0.5404 0.3946 0.3831 0.102 Uiso calc R 1 0
C C62 0.4934(3) 0.33305(14) 0.4051(3) 0.0876(15) Uani d . 1 0
H H62 0.4325 0.3409 0.4352 0.105 Uiso calc R 1 0
C C63 0.5171(2) 0.28891(10) 0.3929(2) 0.0554(8) Uani d . 1 0
H H63 0.4725 0.2670 0.4149 0.066 Uiso calc R 1 0
C C64 0.44652(17) 0.04193(7) 0.27437(13) 0.0276(4) Uani d . 1 0
H H64A 0.4880 0.0461 0.2258 0.041 Uiso calc R 1 0
H H64B 0.3685 0.0431 0.2595 0.041 Uiso calc R 1 0
H H64C 0.4644 0.0134 0.2986 0.041 Uiso calc R 1 0
C C65 0.6480(3) 0.04221(9) 0.54767(19) 0.0532(7) Uani d . 1 0
H H65A 0.5834 0.0554 0.5701 0.080 Uiso calc R 1 0
H H65B 0.6257 0.0224 0.5033 0.080 Uiso calc R 1 0
H H65C 0.6945 0.0653 0.5270 0.080 Uiso calc R 1 0
C C66 0.2449(3) 0.05482(11) 0.97324(17) 0.0541(7) Uani d . 1 0
H H66A 0.2831 0.0826 0.9675 0.081 Uiso calc R 1 0
H H66B 0.2879 0.0357 1.0100 0.081 Uiso calc R 1 0
H H66C 0.1737 0.0602 0.9955 0.081 Uiso calc R 1 0
C C67 1.0729(2) 0.10443(9) 0.18161(19) 0.0473(6) Uani d . 1 0
H H67A 1.0485 0.1349 0.1805 0.071 Uiso calc R 1 0
H H67B 1.0977 0.0963 0.1281 0.071 Uiso calc R 1 0
H H67C 1.1330 0.1011 0.2224 0.071 Uiso calc R 1 0
C C68 0.5532(3) 0.05356(11) 0.05928(16) 0.0518(7) Uani d . 1 0
H H68A 0.5055 0.0314 0.0814 0.078 Uiso calc R 1 0
H H68B 0.5921 0.0409 0.0145 0.078 Uiso calc R 1 0
H H68C 0.5094 0.0784 0.0393 0.078 Uiso calc R 1 0
C C69 0.8670(3) 0.07095(13) 0.01281(19) 0.0721(10) Uani d . 1 0
H H69A 0.8737 0.1025 0.0216 0.108 Uiso calc R 1 0
H H69B 0.8095 0.0652 -0.0291 0.108 Uiso calc R 1 0
H H69C 0.9361 0.0593 -0.0048 0.108 Uiso calc R 1 0

loop_
_atom_site_aniso_label
_atom_site_aniso_U_11
_atom_site_aniso_U_22
_atom_site_aniso_U_33
_atom_site_aniso_U_12
_atom_site_aniso_U_13
_atom_site_aniso_U_23
O1 0.0263(7) 0.0256(7) 0.0220(7) -0.0026(6) 0.0011(5) -0.0051(6)
O2 0.0242(7) 0.0421(9) 0.0236(7) 0.0154(7) 0.0016(6) 0.0012(6)
O3 0.0277(7) 0.0281(8) 0.0304(8) 0.0100(6) 0.0045(6) 0.0046(6)
O4 0.0307(7) 0.0216(7) 0.0234(7) 0.0007(6) 0.0016(6) 0.0044(5)
O5 0.0289(7) 0.0278(8) 0.0253(7) -0.0037(6) 0.0015(6) 0.0084(6)
O6 0.0196(6) 0.0204(7) 0.0229(7) -0.0027(5) 0.0009(5) -0.0025(5)
O7 0.0232(7) 0.0178(6) 0.0272(7) -0.0045(5) 0.0026(5) -0.0070(5)
O8 0.0291(7) 0.0276(8) 0.0216(7) 0.0004(6) 0.0050(6) -0.0064(6)
O9 0.0655(12) 0.0222(8) 0.0349(9) -0.0091(8) -0.0030(8) -0.0058(7)
O10 0.0569(11) 0.0409(10) 0.0396(10) -0.0131(9) 0.0153(8) -0.0077(8)
O11 0.0363(9) 0.0382(10) 0.0570(12) 0.0048(7) 0.0150(8) -0.0054(8)
O12 0.0586(12) 0.0630(13) 0.0380(10) 0.0010(10) -0.0055(9) -0.0196(9)
O13 0.0572(12) 0.0488(11) 0.0350(9) -0.0158(9) 0.0092(8) -0.0053(8)
C1 0.0171(8) 0.0158(8) 0.0236(9) 0.0002(7) 0.0039(7) 0.0000(7)
C2 0.0184(9) 0.0136(8) 0.0231(9) -0.0022(7) 0.0010(7) 0.0016(7)
C3 0.0191(9) 0.0157(8) 0.0217(9) -0.0040(7) 0.0035(7) -0.0002(7)
C4 0.0187(9) 0.0156(8) 0.0249(9) -0.0016(7) 0.0038(7) 0.0003(7)
C5 0.0177(9) 0.0209(9) 0.0238(9) 0.0012(7) 0.0019(7) 0.0030(7)
C6 0.0195(9) 0.0194(9) 0.0206(9) -0.0015(7) 0.0027(7) -0.0002(7)
C7 0.0198(9) 0.0202(9) 0.0197(9) 0.0025(7) -0.0009(7) -0.0006(7)
C8 0.0240(9) 0.0207(9) 0.0225(9) -0.0017(8) 0.0020(7) -0.0019(7)
C9 0.0250(10) 0.0242(10) 0.0306(11) -0.0026(8) 0.0034(8) 0.0005(8)
C10 0.0281(10) 0.0223(10) 0.0251(10) -0.0039(8) 0.0020(8) -0.0001(8)
C11 0.0610(17) 0.0344(13) 0.0509(16) -0.0015(12) -0.0270(13) -0.0012(11)
C12 0.085(2) 0.0276(13) 0.0608(18) -0.0049(14) -0.0238(16) -0.0105(12)
C13 0.0567(16) 0.0236(11) 0.0555(16) 0.0038(11) 0.0073(13) 0.0057(11)
C14 0.0617(19) 0.0400(16) 0.089(2) 0.0092(14) -0.0299(18) 0.0011(16)
C15 0.0624(18) 0.0298(13) 0.077(2) 0.0014(12) -0.0309(16) -0.0089(13)
C16 0.0229(9) 0.0223(10) 0.0275(10) 0.0034(8) 0.0022(8) -0.0021(8)
C17 0.0244(9) 0.0170(9) 0.0176(8) 0.0021(7) -0.0012(7) 0.0002(7)
C18 0.0229(9) 0.0191(9) 0.0169(8) 0.0012(7) -0.0008(7) -0.0020(7)
C19 0.0238(9) 0.0206(9) 0.0193(9) 0.0051(7) -0.0016(7) -0.0031(7)
C20 0.0291(10) 0.0186(9) 0.0201(9) 0.0061(8) -0.0018(8) -0.0006(7)
C21 0.0270(10) 0.0180(9) 0.0155(8) -0.0006(7) -0.0007(7) -0.0011(7)
C22 0.0219(9) 0.0172(9) 0.0159(8) 0.0013(7) -0.0009(7) -0.0038(7)
C23 0.0232(9) 0.0165(9) 0.0173(8) 0.0015(7) 0.0008(7) -0.0002(7)
C24 0.0254(10) 0.0196(9) 0.0199(9) 0.0044(7) -0.0015(7) -0.0031(7)
C25 0.0412(12) 0.0199(10) 0.0247(10) 0.0055(9) -0.0069(9) -0.0057(8)
C26 0.0348(11) 0.0231(10) 0.0244(10) 0.0067(8) -0.0094(8) -0.0075(8)
C27 0.0365(12) 0.0324(12) 0.0314(11) 0.0104(9) -0.0077(9) -0.0073(9)
C28 0.0534(15) 0.0318(12) 0.0374(13) 0.0202(11) -0.0143(11) -0.0097(10)
C29 0.0700(18) 0.0222(11) 0.0417(14) 0.0085(11) -0.0220(13) -0.0077(10)
C30 0.0589(17) 0.0359(14) 0.0469(15) -0.0119(12) -0.0023(13) 0.0005(11)
C31 0.0466(14) 0.0303(12) 0.0413(13) 0.0022(10) 0.0031(11) -0.0106(10)
C32 0.0388(12) 0.0240(11) 0.0367(12) 0.0112(9) 0.0041(10) 0.0065(9)
C33 0.0189(8) 0.0150(8) 0.0204(9) -0.0003(7) 0.0027(7) -0.0025(7)
C34 0.0200(9) 0.0174(9) 0.0200(9) 0.0025(7) 0.0017(7) -0.0025(7)
C35 0.0223(9) 0.0189(9) 0.0208(9) 0.0029(7) 0.0029(7) 0.0011(7)
C36 0.0207(9) 0.0158(9) 0.0251(9) 0.0003(7) 0.0037(7) 0.0000(7)
C37 0.0154(8) 0.0164(8) 0.0222(9) 0.0018(7) 0.0005(7) -0.0044(7)
C38 0.0193(9) 0.0140(8) 0.0193(9) 0.0032(7) 0.0027(7) -0.0017(7)
C39 0.0159(8) 0.0145(8) 0.0191(8) 0.0001(6) -0.0002(7) -0.0018(7)
C40 0.0226(9) 0.0148(8) 0.0235(9) 0.0008(7) 0.0016(7) -0.0024(7)
C41 0.0231(9) 0.0178(9) 0.0317(10) 0.0011(7) 0.0042(8) -0.0058(8)
C42 0.0243(9) 0.0189(9) 0.0243(9) 0.0027(7) 0.0051(8) -0.0033(7)
C43 0.0331(11) 0.0252(11) 0.0355(12) 0.0025(9) -0.0068(9) -0.0005(9)
C44 0.0416(13) 0.0322(12) 0.0356(12) -0.0094(10) -0.0062(10) -0.0090(10)
C45 0.0498(14) 0.0216(10) 0.0355(12) -0.0041(9) 0.0051(10) -0.0098(9)
C46 0.0630(17) 0.0199(11) 0.0462(14) 0.0093(11) -0.0120(12) -0.0019(10)
C47 0.0475(14) 0.0238(11) 0.0349(12) 0.0044(10) -0.0134(10) -0.0047(9)
C48 0.0279(10) 0.0213(10) 0.0337(11) -0.0058(8) 0.0006(9) 0.0040(8)
C49 0.0221(9) 0.0121(8) 0.0169(8) 0.0012(7) -0.0020(7) -0.0015(6)
C50 0.0214(9) 0.0134(8) 0.0174(8) 0.0029(7) -0.0007(7) 0.0003(7)
C51 0.0197(9) 0.0146(8) 0.0206(9) 0.0002(7) -0.0017(7) 0.0007(7)
C52 0.0231(9) 0.0153(8) 0.0192(9) -0.0001(7) -0.0025(7) -0.0021(7)
C53 0.0218(9) 0.0165(8) 0.0181(9) 0.0019(7) 0.0009(7) -0.0006(7)
C54 0.0198(9) 0.0131(8) 0.0190(8) 0.0010(7) -0.0017(7) 0.0011(7)
C55 0.0193(9) 0.0147(8) 0.0189(8) -0.0002(7) 0.0005(7) -0.0006(7)
C56 0.0262(10) 0.0139(8) 0.0222(9) -0.0008(7) -0.0006(7) -0.0003(7)
C57 0.0312(10) 0.0185(9) 0.0254(10) 0.0009(8) -0.0043(8) 0.0005(8)
C58 0.0456(13) 0.0209(10) 0.0272(11) 0.0064(9) -0.0121(9) 0.0006(8)
C59 0.100(2) 0.0266(13) 0.0350(13) -0.0102(14) 0.0022(14) 0.0023(10)
C60 0.169(4) 0.0267(14) 0.0451(17) -0.014(2) -0.021(2) 0.0089(13)
C61 0.142(4) 0.0341(17) 0.073(2) 0.037(2) -0.051(3) -0.0189(16)
C62 0.073(2) 0.067(3) 0.119(3) 0.044(2) -0.037(2) -0.052(2)
C63 0.0439(15) 0.0458(16) 0.075(2) 0.0129(12) -0.0107(14) -0.0228(15)
C64 0.0299(11) 0.0262(10) 0.0271(10) -0.0064(8) 0.0056(8) -0.0117(8)
C65 0.072(2) 0.0281(13) 0.0588(18) 0.0036(13) -0.0049(15) 0.0052(12)
C66 0.0652(19) 0.0569(18) 0.0409(15) -0.0057(15) 0.0089(13) -0.0073(13)
C67 0.0417(14) 0.0381(14) 0.0630(17) 0.0005(11) 0.0119(13) -0.0096(12)
C68 0.0584(17) 0.0664(19) 0.0301(13) -0.0032(14) -0.0018(12) -0.0091(12)
C69 0.102(3) 0.076(2) 0.0399(16) -0.026(2) 0.0234(17) -0.0057(15)

loop_
_atom_type_symbol
_atom_type_description
_atom_type_scat_dispersion_real
_atom_type_scat_dispersion_imag
_atom_type_scat_source
C C 0.0033 0.0016 'International Tables Vol C Tables 4.2.6.8 and 6.1.1.4'
H H 0.0000 0.0000 'International Tables Vol C Tables 4.2.6.8 and 6.1.1.4'
O O 0.0106 0.0060 'International Tables Vol C Tables 4.2.6.8 and 6.1.1.4'

loop_
_geom_angle_atom_site_label_1
_geom_angle_atom_site_label_2
_geom_angle_atom_site_label_3
_geom_angle
C3 O1 H1 109.5
C5 O2 H2 109.5
C19 O3 H3 109.5
C21 O4 H4 109.5
C35 O5 H5 109.5
C37 O6 H6 109.5
C51 O7 H7 109.5
C53 O8 H8 109.5
C65 O9 H9 109.5
C66 O10 H10 109.5
C67 O11 H11 109.5
C68 O12 H12 109.5
C69 O13 H13 109.5
C2 C1 C6 122.80(17)
C2 C1 H1A 118.6
C6 C1 H1A 118.6
C1 C2 C3 117.60(17)
C1 C2 C55 121.22(16)
C3 C2 C55 121.18(16)
O1 C3 C4 117.27(16)
O1 C3 C2 120.51(17)
C4 C3 C2 122.21(17)
C5 C4 C3 117.59(17)
C5 C4 C16 122.23(17)
C3 C4 C16 120.18(17)
O2 C5 C4 121.68(17)
O2 C5 C6 116.01(17)
C4 C5 C6 122.27(17)
C1 C6 C5 117.41(17)
C1 C6 C7 121.48(16)
C5 C6 C7 121.10(16)
C6 C7 C18 110.57(15)
C6 C7 C8 112.33(15)
C18 C7 C8 111.52(15)
C6 C7 H7A 107.4
C18 C7 H7A 107.4
C8 C7 H7A 107.4
C9 C8 C7 114.41(16)
C9 C8 H8A 108.7
C7 C8 H8A 108.7
C9 C8 H8B 108.7
C7 C8 H8B 108.7
H8A C8 H8B 107.6
C10 C9 C8 112.78(17)
C10 C9 H9A 109.0
C8 C9 H9A 109.0
C10 C9 H9B 109.0
C8 C9 H9B 109.0
H9A C9 H9B 107.8
C11 C10 C15 116.1(2)
C11 C10 C9 122.9(2)
C15 C10 C9 121.0(2)
C10 C11 C12 121.8(2)
C10 C11 H11A 119.1
C12 C11 H11A 119.1
C13 C12 C11 121.3(3)
C13 C12 H12A 119.4
C11 C12 H12A 119.4
C12 C13 C14 119.1(3)
C12 C13 H13A 120.5
C14 C13 H13A 120.5
C15 C14 C13 119.4(3)
C15 C14 H14 120.3
C13 C14 H14 120.3
C10 C15 C14 122.3(3)
C10 C15 H15 118.9
C14 C15 H15 118.9
C4 C16 H16A 109.5
C4 C16 H16B 109.5
H16A C16 H16B 109.5
C4 C16 H16C 109.5
H16A C16 H16C 109.5
H16B C16 H16C 109.5
C18 C17 C22 124.03(17)
C18 C17 H17 118.0
C22 C17 H17 118.0
C17 C18 C19 116.81(17)
C17 C18 C7 120.96(16)
C19 C18 C7 122.23(17)
O3 C19 C20 115.56(17)
O3 C19 C18 123.02(18)
C20 C19 C18 121.42(17)
C21 C20 C19 119.04(17)
C21 C20 C32 121.71(18)
C19 C20 C32 119.23(18)
O4 C21 C22 122.31(17)
O4 C21 C20 116.51(17)
C22 C21 C20 121.17(17)
C17 C22 C21 117.49(17)
C17 C22 C23 121.12(16)
C21 C22 C23 121.39(17)
C34 C23 C22 110.60(14)
C34 C23 C24 111.60(15)
C22 C23 C24 113.00(15)
C34 C23 H23 107.1
C22 C23 H23 107.1
C24 C23 H23 107.1
C25 C24 C23 113.39(16)
C25 C24 H24A 108.9
C23 C24 H24A 108.9
C25 C24 H24B 108.9
C23 C24 H24B 108.9
H24A C24 H24B 107.7
C26 C25 C24 111.64(17)
C26 C25 H25A 109.3
C24 C25 H25A 109.3
C26 C25 H25B 109.3
C24 C25 H25B 109.3
H25A C25 H25B 108.0
C31 C26 C27 118.4(2)
C31 C26 C25 121.0(2)
C27 C26 C25 120.6(2)
C28 C27 C26 120.9(2)
C28 C27 H27 119.6
C26 C27 H27 119.6
C29 C28 C27 120.0(2)
C29 C28 H28 120.0
C27 C28 H28 120.0
C28 C29 C30 120.3(2)
C28 C29 H29 119.9
C30 C29 H29 119.9
C29 C30 C31 119.3(3)
C29 C30 H30 120.4
C31 C30 H30 120.4
C26 C31 C30 121.1(2)
C26 C31 H31 119.4
C30 C31 H31 119.4
C20 C32 H32A 109.5
C20 C32 H32B 109.5
H32A C32 H32B 109.5
C20 C32 H32C 109.5
H32A C32 H32C 109.5
H32B C32 H32C 109.5
C38 C33 C34 122.69(17)
C38 C33 H33 118.7
C34 C33 H33 118.7
C33 C34 C35 117.81(17)
C33 C34 C23 120.98(16)
C35 C34 C23 121.20(16)
O5 C35 C34 117.01(17)
O5 C35 C36 120.79(17)
C34 C35 C36 122.12(17)
C35 C36 C37 117.46(17)
C35 C36 C48 122.06(17)
C37 C36 C48 120.48(17)
O6 C37 C36 116.36(16)
O6 C37 C38 121.06(16)
C36 C37 C38 122.58(17)
C33 C38 C37 117.24(17)
C33 C38 C39 121.07(16)
C37 C38 C39 121.61(16)
C50 C39 C38 112.18(14)
C50 C39 C40 111.99(15)
C38 C39 C40 111.45(15)
C50 C39 H39 106.9
C38 C39 H39 106.9
C40 C39 H39 106.9
C41 C40 C39 113.01(15)
C41 C40 H40A 109.0
C39 C40 H40A 109.0
C41 C40 H40B 109.0
C39 C40 H40B 109.0
H40A C40 H40B 107.8
C42 C41 C40 111.48(16)
C42 C41 H41A 109.3
C40 C41 H41A 109.3
C42 C41 H41B 109.3
C40 C41 H41B 109.3
H41A C41 H41B 108.0
C43 C42 C47 117.87(19)
C43 C42 C41 120.73(18)
C47 C42 C41 121.39(19)
C42 C43 C44 121.3(2)
C42 C43 H43 119.3
C44 C43 H43 119.3
C45 C44 C43 119.9(2)
C45 C44 H44 120.0
C43 C44 H44 120.0
C46 C45 C44 119.5(2)
C46 C45 H45 120.2
C44 C45 H45 120.2
C45 C46 C47 120.5(2)
C45 C46 H46 119.8
C47 C46 H46 119.8
C42 C47 C46 120.9(2)
C42 C47 H47 119.6
C46 C47 H47 119.6
C36 C48 H48A 109.5
C36 C48 H48B 109.5
H48A C48 H48B 109.5
C36 C48 H48C 109.5
H48A C48 H48C 109.5
H48B C48 H48C 109.5
C50 C49 C54 122.98(16)
C50 C49 H49 118.5
C54 C49 H49 118.5
C49 C50 C51 117.38(16)
C49 C50 C39 121.37(16)
C51 C50 C39 121.24(16)
O7 C51 C52 120.82(16)
O7 C51 C50 116.92(16)
C52 C51 C50 122.24(17)
C51 C52 C53 117.72(16)
C51 C52 C64 121.34(17)
C53 C52 C64 120.94(17)
O8 C53 C54 117.25(16)
O8 C53 C52 120.69(16)
C54 C53 C52 122.06(17)
C49 C54 C53 117.58(17)
C49 C54 C55 121.91(16)
C53 C54 C55 120.49(16)
C2 C55 C54 110.54(14)
C2 C55 C56 112.50(15)
C54 C55 C56 112.60(15)
C2 C55 H55 106.9
C54 C55 H55 106.9
C56 C55 H55 106.9
C57 C56 C55 110.91(15)
C57 C56 H56A 109.5
C55 C56 H56A 109.5
C57 C56 H56B 109.5
C55 C56 H56B 109.5
H56A C56 H56B 108.0
C58 C57 C56 114.43(16)
C58 C57 H57A 108.7
C56 C57 H57A 108.7
C58 C57 H57B 108.7
C56 C57 H57B 108.7
H57A C57 H57B 107.6
C59 C58 C63 118.5(2)
C59 C58 C57 122.0(2)
C63 C58 C57 119.5(2)
C58 C59 C60 120.0(3)
C58 C59 H59 120.0
C60 C59 H59 120.0
C61 C60 C59 120.7(4)
C61 C60 H60 119.6
C59 C60 H60 119.6
C60 C61 C62 120.0(3)
C60 C61 H61 120.0
C62 C61 H61 120.0
C61 C62 C63 120.4(4)
C61 C62 H62 119.8
C63 C62 H62 119.8
C58 C63 C62 120.3(4)
C58 C63 H63 119.9
C62 C63 H63 119.9
C52 C64 H64A 109.5
C52 C64 H64B 109.5
H64A C64 H64B 109.5
C52 C64 H64C 109.5
H64A C64 H64C 109.5
H64B C64 H64C 109.5
O9 C65 H65A 109.5
O9 C65 H65B 109.5
H65A C65 H65B 109.5
O9 C65 H65C 109.5
H65A C65 H65C 109.5
H65B C65 H65C 109.5
O10 C66 H66A 109.5
O10 C66 H66B 109.5
H66A C66 H66B 109.5
O10 C66 H66C 109.5
H66A C66 H66C 109.5
H66B C66 H66C 109.5
O11 C67 H67A 109.5
O11 C67 H67B 109.5
H67A C67 H67B 109.5
O11 C67 H67C 109.5
H67A C67 H67C 109.5
H67B C67 H67C 109.5
O12 C68 H68A 109.5
O12 C68 H68B 109.5
H68A C68 H68B 109.5
O12 C68 H68C 109.5
H68A C68 H68C 109.5
H68B C68 H68C 109.5
O13 C69 H69A 109.5
O13 C69 H69B 109.5
H69A C69 H69B 109.5
O13 C69 H69C 109.5
H69A C69 H69C 109.5
H69B C69 H69C 109.5

loop_
_geom_bond_atom_site_label_1
_geom_bond_atom_site_label_2
_geom_bond_distance
O1 C3 1.377(2)
O1 H1 0.8400
O2 C5 1.372(2)
O2 H2 0.8400
O3 C19 1.367(2)
O3 H3 0.8400
O4 C21 1.380(2)
O4 H4 0.8400
O5 C35 1.385(2)
O5 H5 0.8400
O6 C37 1.387(2)
O6 H6 0.8400
O7 C51 1.387(2)
O7 H7 0.8400
O8 C53 1.380(2)
O8 H8 0.8400
O9 C65 1.402(3)
O9 H9 0.8400
O10 C66 1.414(3)
O10 H10 0.8400
O11 C67 1.416(3)
O11 H11 0.8400
O12 C68 1.391(3)
O12 H12 0.8400
O13 C69 1.432(4)
O13 H13 0.8400
C1 C2 1.387(3)
C1 C6 1.392(3)
C1 H1A 0.9500
C2 C3 1.400(3)
C2 C55 1.525(2)
C3 C4 1.398(3)
C4 C5 1.395(3)
C4 C16 1.513(3)
C5 C6 1.402(3)
C6 C7 1.531(3)
C7 C18 1.531(3)
C7 C8 1.543(3)
C7 H7A 1.0000
C8 C9 1.534(3)
C8 H8A 0.9900
C8 H8B 0.9900
C9 C10 1.512(3)
C9 H9A 0.9900
C9 H9B 0.9900
C10 C11 1.377(3)
C10 C15 1.381(3)
C11 C12 1.391(4)
C11 H11A 0.9500
C12 C13 1.331(4)
C12 H12A 0.9500
C13 C14 1.391(4)
C13 H13A 0.9500
C14 C15 1.387(4)
C14 H14 0.9500
C15 H15 0.9500
C16 H16A 0.9800
C16 H16B 0.9800
C16 H16C 0.9800
C17 C18 1.390(3)
C17 C22 1.391(3)
C17 H17 0.9500
C18 C19 1.408(3)
C19 C20 1.402(3)
C20 C21 1.401(3)
C20 C32 1.505(3)
C21 C22 1.399(3)
C22 C23 1.527(3)
C23 C34 1.524(3)
C23 C24 1.538(3)
C23 H23 1.0000
C24 C25 1.534(3)
C24 H24A 0.9900
C24 H24B 0.9900
C25 C26 1.509(3)
C25 H25A 0.9900
C25 H25B 0.9900
C26 C31 1.380(3)
C26 C27 1.390(3)
C27 C28 1.389(3)
C27 H27 0.9500
C28 C29 1.372(4)
C28 H28 0.9500
C29 C30 1.386(4)
C29 H29 0.9500
C30 C31 1.398(4)
C30 H30 0.9500
C31 H31 0.9500
C32 H32A 0.9800
C32 H32B 0.9800
C32 H32C 0.9800
C33 C38 1.390(3)
C33 C34 1.391(3)
C33 H33 0.9500
C34 C35 1.395(3)
C35 C36 1.396(3)
C36 C37 1.397(3)
C36 C48 1.507(3)
C37 C38 1.397(3)
C38 C39 1.527(2)
C39 C50 1.524(2)
C39 C40 1.543(2)
C39 H39 1.0000
C40 C41 1.532(3)
C40 H40A 0.9900
C40 H40B 0.9900
C41 C42 1.510(3)
C41 H41A 0.9900
C41 H41B 0.9900
C42 C43 1.381(3)
C42 C47 1.383(3)
C43 C44 1.391(3)
C43 H43 0.9500
C44 C45 1.376(4)
C44 H44 0.9500
C45 C46 1.367(4)
C45 H45 0.9500
C46 C47 1.393(3)
C46 H46 0.9500
C47 H47 0.9500
C48 H48A 0.9800
C48 H48B 0.9800
C48 H48C 0.9800
C49 C50 1.388(3)
C49 C54 1.392(3)
C49 H49 0.9500
C50 C51 1.402(2)
C51 C52 1.397(3)
C52 C53 1.400(3)
C52 C64 1.506(3)
C53 C54 1.398(2)
C54 C55 1.527(2)
C55 C56 1.544(2)
C55 H55 1.0000
C56 C57 1.529(3)
C56 H56A 0.9900
C56 H56B 0.9900
C57 C58 1.508(3)
C57 H57A 0.9900
C57 H57B 0.9900
C58 C59 1.376(4)
C58 C63 1.390(4)
C59 C60 1.408(5)
C59 H59 0.9500
C60 C61 1.352(6)
C60 H60 0.9500
C61 C62 1.358(7)
C61 H61 0.9500
C62 C63 1.399(4)
C62 H62 0.9500
C63 H63 0.9500
C64 H64A 0.9800
C64 H64B 0.9800
C64 H64C 0.9800
C65 H65A 0.9800
C65 H65B 0.9800
C65 H65C 0.9800
C66 H66A 0.9800
C66 H66B 0.9800
C66 H66C 0.9800
C67 H67A 0.9800
C67 H67B 0.9800
C67 H67C 0.9800
C68 H68A 0.9800
C68 H68B 0.9800
C68 H68C 0.9800
C69 H69A 0.9800
C69 H69B 0.9800
C69 H69C 0.9800

loop_
_geom_hbond_atom_site_label_D
_geom_hbond_atom_site_label_H
_geom_hbond_atom_site_label_A
_geom_hbond_site_symmetry_A
_geom_hbond_distance_DH
_geom_hbond_distance_HA
_geom_hbond_distance_DA
_geom_hbond_angle_DHA
_geom_hbond_publ_flag
O1 H1 O8 . 0.84 1.87 2.709(2) 177.8 y
O2 H2 O6 1_655 0.84 1.85 2.6442(19) 156.5 y
O3 H3 O2 . 0.84 1.85 2.687(2) 170.8 y
O4 H4 O5 . 0.84 1.98 2.805(2) 169.3 y
O5 H5 O10 . 0.84 1.82 2.643(2) 165.0 y
O6 H6 O7 . 0.84 1.86 2.7001(19) 177.2 y
O7 H7 O9 3_656 0.84 1.86 2.639(2) 154.1 y
O8 H8 O12 . 0.84 1.90 2.631(2) 144.6 y
O10 H10 O13 3_656 0.84 1.92 2.754(3) 173.4 y
O11 H11 O1 . 0.84 1.93 2.716(2) 156.1 y
O12 H12 O13 . 0.84 1.91 2.748(3) 174.0 y
O13 H13 O11 . 0.84 1.84 2.671(3) 172.2 y
